data_4087078
loop_
_publ_author_name
'Koch, Alexander'
'Krieck, Sven'
'G\"orls, Helmar'
'Westerhausen, Matthias'

_publ_section_title
;
 Alkaline Earth Metal--Carbene Complexes with the Versatile Tridentate
 2,6-Bis(3-mesitylimidazol-2-ylidene)pyridine Ligand
;
_journal_issue 5
_journal_name_full Organometallics
_journal_page_first 994
_journal_paper_doi 10.1021/acs.organomet.6b00914
_journal_volume 36
_journal_year 2017
_chemical_formula_moiety 'C33 H37 Ca I2 N5 O'
_chemical_formula_sum 'C33 H37 Ca I2 N5 O'
_chemical_formula_weight 813.56
_chemical_name_systematic
; 
 ? 
;
_space_group_IT_number 14
_symmetry_cell_setting monoclinic
_symmetry_space_group_name_Hall '-P 2yn'
_symmetry_space_group_name_H-M 'P 1 21/n 1'
_atom_sites_solution_hydrogens geom
_atom_sites_solution_primary direct
_atom_sites_solution_secondary difmap
_audit_creation_method SHELXL-97
_cell_angle_alpha 90
_cell_angle_beta 101.671(1)
_cell_angle_gamma 90
_cell_formula_units_Z 4
_cell_length_a 10.9346(2)
_cell_length_b 15.5692(3)
_cell_length_c 20.4237(4)
_cell_measurement_reflns_used 24867
_cell_measurement_temperature 133(2)
_cell_measurement_theta_max 27.10
_cell_measurement_theta_min 1.97
_cell_volume 3405.11(11)
_computing_cell_refinement DENZO
_computing_data_collection COLLECT
_computing_data_reduction DENZO
_computing_molecular_graphics SHELXTL/PC
_computing_publication_material SHELXL-97
_computing_structure_refinement 'SHELXL-97 (Sheldrick, 2008)'
_computing_structure_solution 'SHELXS-97 (Sheldrick, 2008)'
_diffrn_ambient_temperature 133(2)
_diffrn_measured_fraction_theta_full 0.998
_diffrn_measured_fraction_theta_max 0.998
_diffrn_measurement_device_type KappaCCD
_diffrn_measurement_method 'phi- + omega-scan'
_diffrn_radiation_monochromator graphite
_diffrn_radiation_source 'fine-focus sealed tube'
_diffrn_radiation_type MoK\a
_diffrn_radiation_wavelength 0.71073
_diffrn_reflns_av_R_equivalents 0.0416
_diffrn_reflns_av_sigmaI/netI 0.0312
_diffrn_reflns_limit_h_max 14
_diffrn_reflns_limit_h_min -14
_diffrn_reflns_limit_k_max 19
_diffrn_reflns_limit_k_min -19
_diffrn_reflns_limit_l_max 26
_diffrn_reflns_limit_l_min -26
_diffrn_reflns_number 24867
_diffrn_reflns_theta_full 27.10
_diffrn_reflns_theta_max 27.10
_diffrn_reflns_theta_min 1.97
_exptl_absorpt_coefficient_mu 2.030
_exptl_absorpt_correction_T_max 0.7456
_exptl_absorpt_correction_T_min 0.6360
_exptl_absorpt_correction_type multi-scan
_exptl_absorpt_process_details 'SADABS, Bruker-AXS, 2002'
_exptl_crystal_colour colourless
_exptl_crystal_density_diffrn 1.587
_exptl_crystal_density_method 'not measured'
_exptl_crystal_description prism
_exptl_crystal_F_000 1616
_exptl_crystal_size_max 0.134
_exptl_crystal_size_mid 0.088
_exptl_crystal_size_min 0.084
_refine_diff_density_max 0.436
_refine_diff_density_min -0.682
_refine_diff_density_rms 0.092
_refine_ls_extinction_method none
_refine_ls_goodness_of_fit_ref 1.153
_refine_ls_hydrogen_treatment constr
_refine_ls_matrix_type full
_refine_ls_number_parameters 385
_refine_ls_number_reflns 7490
_refine_ls_number_restraints 0
_refine_ls_restrained_S_all 1.153
_refine_ls_R_factor_all 0.0473
_refine_ls_R_factor_gt 0.0359
_refine_ls_shift/su_max 0.004
_refine_ls_shift/su_mean 0.000
_refine_ls_structure_factor_coef Fsqd
_refine_ls_weighting_details 'calc w=1/[\s^2^(Fo^2^)+(0.0196P)^2^+6.8380P] where P=(Fo^2^+2Fc^2^)/3'
_refine_ls_weighting_scheme calc
_refine_ls_wR_factor_gt 0.0719
_refine_ls_wR_factor_ref 0.0759
_reflns_number_gt 6356
_reflns_number_total 7490
_reflns_threshold_expression >2sigma(I)
_cod_data_source_file om6b00914_si_001.cif
_cod_data_source_block FO6003
_cod_depositor_comments 'Adding full bibliography for 4087076--4087082.cif.'
_cod_original_sg_symbol_H-M 'P 21/n'
_cod_database_code 4087078

loop_
_symmetry_equiv_pos_as_xyz
'x, y, z'
'-x+1/2, y+1/2, -z+1/2'
'-x, -y, -z'
'x-1/2, -y-1/2, z-1/2'

loop_
_atom_site_label
_atom_site_type_symbol
_atom_site_fract_x
_atom_site_fract_y
_atom_site_fract_z
_atom_site_U_iso_or_equiv
_atom_site_adp_type
_atom_site_occupancy
_atom_site_symmetry_multiplicity
_atom_site_calc_flag
_atom_site_refinement_flags
Ca1 Ca 0.25175(6) 0.25826(4) 0.48023(3) 0.01706(13) Uani 1 1 d .
I1 I 0.50754(2) 0.218937(16) 0.566127(11) 0.02766(7) Uani 1 1 d .
I2 I -0.01549(2) 0.288740(16) 0.403914(11) 0.02752(7) Uani 1 1 d .
O1 O 0.2219(2) 0.11070(14) 0.45885(12) 0.0220(5) Uani 1 1 d .
N1 N 0.4118(3) 0.29676(17) 0.34092(13) 0.0194(5) Uani 1 1 d .
N2 N 0.3807(2) 0.40812(17) 0.39646(13) 0.0182(5) Uani 1 1 d .
N3 N 0.2778(2) 0.41957(17) 0.48501(13) 0.0192(5) Uani 1 1 d .
N4 N 0.1719(3) 0.41869(18) 0.57311(14) 0.0221(6) Uani 1 1 d .
N5 N 0.1120(3) 0.31243(18) 0.62455(13) 0.0205(6) Uani 1 1 d .
C1 C 0.3573(3) 0.3207(2) 0.39191(15) 0.0181(6) Uani 1 1 d .
C2 C 0.4683(3) 0.3649(2) 0.31473(17) 0.0243(7) Uani 1 1 d .
H2A H 0.5125 0.3621 0.2792 0.029 Uiso 1 1 calc R
C3 C 0.4488(3) 0.4352(2) 0.34908(17) 0.0244(7) Uani 1 1 d .
H3A H 0.4758 0.4920 0.3426 0.029 Uiso 1 1 calc R
C4 C 0.3382(3) 0.4609(2) 0.44392(15) 0.0177(6) Uani 1 1 d .
C5 C 0.3577(3) 0.5492(2) 0.44577(18) 0.0239(7) Uani 1 1 d .
H5A H 0.4016 0.5766 0.4159 0.029 Uiso 1 1 calc R
C6 C 0.3104(3) 0.5956(2) 0.49298(18) 0.0278(8) Uani 1 1 d .
H6A H 0.3222 0.6561 0.4959 0.033 Uiso 1 1 calc R
C7 C 0.2462(3) 0.5548(2) 0.53578(18) 0.0265(7) Uani 1 1 d .
H7A H 0.2121 0.5861 0.5678 0.032 Uiso 1 1 calc R
C8 C 0.2335(3) 0.4667(2) 0.53019(16) 0.0215(7) Uani 1 1 d .
C9 C 0.1044(4) 0.4535(2) 0.61803(19) 0.0326(9) Uani 1 1 d .
H9A H 0.0879 0.5125 0.6242 0.039 Uiso 1 1 calc R
C10 C 0.0677(4) 0.3864(2) 0.65068(18) 0.0297(8) Uani 1 1 d .
H10A H 0.0206 0.3888 0.6850 0.036 Uiso 1 1 calc R
C11 C 0.1758(3) 0.3305(2) 0.57597(16) 0.0192(6) Uani 1 1 d .
C12 C 0.0993(3) 0.2260(2) 0.64706(15) 0.0202(6) Uani 1 1 d .
C13 C 0.2021(3) 0.1871(2) 0.68842(16) 0.0228(7) Uani 1 1 d .
C14 C 0.1914(3) 0.1014(2) 0.70525(17) 0.0279(8) Uani 1 1 d .
H14A H 0.2609 0.0735 0.7323 0.034 Uiso 1 1 calc R
C15 C 0.0814(4) 0.0552(2) 0.68354(18) 0.0317(8) Uani 1 1 d .
C16 C -0.0202(4) 0.0973(3) 0.64523(17) 0.0302(8) Uani 1 1 d .
H16A H -0.0964 0.0668 0.6316 0.036 Uiso 1 1 calc R
C17 C -0.0138(3) 0.1832(2) 0.62606(16) 0.0241(7) Uani 1 1 d .
C18 C 0.3206(3) 0.2365(3) 0.71385(18) 0.0317(8) Uani 1 1 d .
H18A H 0.3713 0.2059 0.7518 0.048 Uiso 1 1 calc R
H18B H 0.2999 0.2938 0.7282 0.048 Uiso 1 1 calc R
H18C H 0.3678 0.2420 0.6781 0.048 Uiso 1 1 calc R
C19 C 0.0730(5) -0.0379(3) 0.7024(2) 0.0496(12) Uani 1 1 d .
H19A H -0.0137 -0.0519 0.7042 0.074 Uiso 1 1 calc R
H19B H 0.1266 -0.0481 0.7463 0.074 Uiso 1 1 calc R
H19C H 0.1005 -0.0742 0.6689 0.074 Uiso 1 1 calc R
C20 C -0.1253(3) 0.2278(3) 0.5841(2) 0.0373(9) Uani 1 1 d .
H20A H -0.1484 0.2773 0.6087 0.056 Uiso 1 1 calc R
H20B H -0.1956 0.1876 0.5742 0.056 Uiso 1 1 calc R
H20C H -0.1041 0.2475 0.5422 0.056 Uiso 1 1 calc R
C21 C 0.4139(3) 0.2088(2) 0.31890(15) 0.0192(6) Uani 1 1 d .
C22 C 0.5242(3) 0.1618(2) 0.33835(15) 0.0188(6) Uani 1 1 d .
C23 C 0.5230(3) 0.0762(2) 0.31818(16) 0.0220(7) Uani 1 1 d .
H23A H 0.5967 0.0428 0.3312 0.026 Uiso 1 1 calc R
C24 C 0.4174(3) 0.0380(2) 0.27956(16) 0.0226(7) Uani 1 1 d .
C25 C 0.3112(3) 0.0879(2) 0.26066(16) 0.0225(7) Uani 1 1 d .
H25A H 0.2388 0.0626 0.2340 0.027 Uiso 1 1 calc R
C26 C 0.3066(3) 0.1737(2) 0.27938(15) 0.0204(7) Uani 1 1 d .
C27 C 0.6387(3) 0.2014(2) 0.38070(19) 0.0291(8) Uani 1 1 d .
H27A H 0.7080 0.1604 0.3861 0.044 Uiso 1 1 calc R
H27B H 0.6218 0.2159 0.4247 0.044 Uiso 1 1 calc R
H27C H 0.6609 0.2536 0.3590 0.044 Uiso 1 1 calc R
C28 C 0.4190(4) -0.0543(2) 0.2583(2) 0.0334(9) Uani 1 1 d .
H28A H 0.3341 -0.0724 0.2377 0.050 Uiso 1 1 calc R
H28B H 0.4506 -0.0902 0.2975 0.050 Uiso 1 1 calc R
H28C H 0.4734 -0.0605 0.2259 0.050 Uiso 1 1 calc R
C29 C 0.1893(3) 0.2256(3) 0.2563(2) 0.0342(9) Uani 1 1 d .
H29A H 0.1267 0.1902 0.2272 0.051 Uiso 1 1 calc R
H29B H 0.2085 0.2760 0.2315 0.051 Uiso 1 1 calc R
H29C H 0.1565 0.2443 0.2952 0.051 Uiso 1 1 calc R
C30 C 0.3162(3) 0.0495(2) 0.44943(18) 0.0246(7) Uani 1 1 d .
H30A H 0.3948 0.0792 0.4462 0.029 Uiso 1 1 calc R
H30B H 0.2875 0.0154 0.4083 0.029 Uiso 1 1 calc R
C31 C 0.3348(3) -0.0072(2) 0.5105(2) 0.0299(8) Uani 1 1 d .
H31A H 0.3954 0.0185 0.5480 0.036 Uiso 1 1 calc R
H31B H 0.3644 -0.0650 0.5008 0.036 Uiso 1 1 calc R
C32 C 0.2032(3) -0.0114(2) 0.52637(19) 0.0276(8) Uani 1 1 d .
H32A H 0.1594 -0.0643 0.5077 0.033 Uiso 1 1 calc R
H32B H 0.2077 -0.0103 0.5753 0.033 Uiso 1 1 calc R
C33 C 0.1365(3) 0.0679(2) 0.4935(2) 0.0322(9) Uani 1 1 d .
H33A H 0.0594 0.0512 0.4616 0.039 Uiso 1 1 calc R
H33B H 0.1135 0.1064 0.5276 0.039 Uiso 1 1 calc R

loop_
_atom_site_aniso_label
_atom_site_aniso_U_11
_atom_site_aniso_U_22
_atom_site_aniso_U_33
_atom_site_aniso_U_23
_atom_site_aniso_U_13
_atom_site_aniso_U_12
Ca1 0.0221(3) 0.0121(3) 0.0188(3) -0.0005(2) 0.0083(2) -0.0001(2)
I1 0.02267(11) 0.03046(13) 0.02930(12) -0.00063(10) 0.00395(9) -0.00091(9)
I2 0.02226(11) 0.03077(13) 0.02779(12) -0.00219(10) 0.00098(9) 0.00619(9)
O1 0.0201(11) 0.0154(11) 0.0325(13) -0.0008(10) 0.0105(9) 0.0008(9)
N1 0.0249(14) 0.0159(13) 0.0185(13) 0.0010(11) 0.0070(11) 0.0001(11)
N2 0.0211(13) 0.0133(13) 0.0203(13) 0.0023(10) 0.0045(10) -0.0020(11)
N3 0.0216(13) 0.0154(13) 0.0203(13) 0.0001(11) 0.0033(10) 0.0018(11)
N4 0.0266(14) 0.0168(13) 0.0238(14) -0.0038(11) 0.0077(11) 0.0049(11)
N5 0.0257(14) 0.0194(14) 0.0179(13) -0.0034(11) 0.0081(11) 0.0046(11)
C1 0.0192(15) 0.0159(15) 0.0185(15) 0.0012(12) 0.0022(12) 0.0029(12)
C2 0.0298(18) 0.0223(17) 0.0230(16) 0.0041(14) 0.0103(14) -0.0033(14)
C3 0.0281(17) 0.0195(16) 0.0270(17) 0.0049(14) 0.0087(14) -0.0030(14)
C4 0.0177(15) 0.0155(15) 0.0182(15) 0.0003(12) -0.0006(12) 0.0016(12)
C5 0.0276(17) 0.0143(15) 0.0296(18) 0.0025(13) 0.0056(14) -0.0013(13)
C6 0.0325(19) 0.0126(16) 0.037(2) -0.0033(14) 0.0027(15) 0.0002(14)
C7 0.0319(19) 0.0146(16) 0.0327(19) -0.0056(14) 0.0062(15) 0.0031(14)
C8 0.0251(16) 0.0169(16) 0.0211(16) -0.0002(13) 0.0015(13) 0.0046(13)
C9 0.045(2) 0.0234(18) 0.035(2) -0.0056(16) 0.0213(17) 0.0085(17)
C10 0.042(2) 0.0257(18) 0.0260(18) -0.0073(15) 0.0172(16) 0.0087(16)
C11 0.0207(15) 0.0172(15) 0.0193(15) -0.0015(12) 0.0028(12) 0.0011(13)
C12 0.0245(16) 0.0228(17) 0.0159(14) -0.0021(13) 0.0105(12) 0.0018(13)
C13 0.0250(17) 0.0285(18) 0.0169(15) -0.0022(13) 0.0089(13) 0.0048(14)
C14 0.0338(19) 0.0295(19) 0.0234(17) 0.0037(15) 0.0128(14) 0.0147(16)
C15 0.053(2) 0.0219(18) 0.0274(18) -0.0006(15) 0.0242(17) 0.0015(17)
C16 0.036(2) 0.035(2) 0.0224(17) -0.0085(15) 0.0119(15) -0.0093(17)
C17 0.0216(16) 0.0327(19) 0.0185(16) -0.0024(14) 0.0055(13) -0.0013(14)
C18 0.0283(18) 0.040(2) 0.0243(18) 0.0006(16) 0.0000(14) -0.0003(17)
C19 0.083(4) 0.027(2) 0.048(3) 0.0052(19) 0.034(2) 0.000(2)
C20 0.0251(18) 0.053(3) 0.031(2) -0.0001(19) -0.0006(15) 0.0036(18)
C21 0.0285(17) 0.0153(15) 0.0165(14) 0.0015(12) 0.0104(13) -0.0001(13)
C22 0.0192(15) 0.0227(16) 0.0163(15) 0.0003(13) 0.0083(12) 0.0005(13)
C23 0.0240(16) 0.0245(17) 0.0194(15) 0.0022(13) 0.0089(13) 0.0051(14)
C24 0.0307(18) 0.0191(16) 0.0205(16) -0.0006(13) 0.0109(13) 0.0017(14)
C25 0.0232(16) 0.0234(17) 0.0209(16) -0.0014(13) 0.0048(13) -0.0029(14)
C26 0.0243(16) 0.0211(16) 0.0161(15) 0.0008(12) 0.0050(12) 0.0023(13)
C27 0.0245(17) 0.0255(19) 0.036(2) -0.0020(15) 0.0034(15) -0.0002(15)
C28 0.045(2) 0.0194(18) 0.037(2) -0.0042(16) 0.0087(17) 0.0000(16)
C29 0.0292(19) 0.031(2) 0.037(2) -0.0059(17) -0.0045(16) 0.0084(16)
C30 0.0234(17) 0.0187(16) 0.0351(19) -0.0027(14) 0.0142(14) -0.0001(13)
C31 0.0255(18) 0.0231(18) 0.044(2) 0.0057(16) 0.0136(16) 0.0063(15)
C32 0.0266(17) 0.0259(18) 0.0333(19) 0.0054(15) 0.0130(15) 0.0004(15)
C33 0.0268(18) 0.0241(19) 0.052(2) 0.0061(17) 0.0233(17) 0.0023(15)

loop_
_atom_type_symbol
_atom_type_description
_atom_type_scat_dispersion_real
_atom_type_scat_dispersion_imag
_atom_type_scat_source
C C 0.0033 0.0016 'International Tables Vol C Tables 4.2.6.8 and 6.1.1.4'
H H 0.0000 0.0000 'International Tables Vol C Tables 4.2.6.8 and 6.1.1.4'
N N 0.0061 0.0033 'International Tables Vol C Tables 4.2.6.8 and 6.1.1.4'
O O 0.0106 0.0060 'International Tables Vol C Tables 4.2.6.8 and 6.1.1.4'
Ca Ca 0.2262 0.3064 'International Tables Vol C Tables 4.2.6.8 and 6.1.1.4'
I I -0.4742 1.8119 'International Tables Vol C Tables 4.2.6.8 and 6.1.1.4'

loop_
_geom_angle_atom_site_label_1
_geom_angle_atom_site_label_2
_geom_angle_atom_site_label_3
_geom_angle
O1 Ca1 C1 108.07(9)
O1 Ca1 N3 171.67(9)
C1 Ca1 N3 65.21(10)
O1 Ca1 C11 121.48(10)
C1 Ca1 C11 130.41(11)
N3 Ca1 C11 65.26(10)
O1 Ca1 I1 89.28(6)
C1 Ca1 I1 89.41(7)
N3 Ca1 I1 95.41(6)
C11 Ca1 I1 92.91(7)
O1 Ca1 I2 88.54(6)
C1 Ca1 I2 95.97(7)
N3 Ca1 I2 87.37(6)
C11 Ca1 I2 84.03(7)
I1 Ca1 I2 174.60(2)
C33 O1 C30 108.1(2)
C33 O1 Ca1 116.1(2)
C30 O1 Ca1 126.39(19)
C1 N1 C2 112.7(3)
C1 N1 C21 122.6(3)
C2 N1 C21 124.6(3)
C1 N2 C3 111.5(3)
C1 N2 C4 122.2(3)
C3 N2 C4 126.3(3)
C4 N3 C8 117.5(3)
C4 N3 Ca1 121.4(2)
C8 N3 Ca1 121.0(2)
C11 N4 C9 112.0(3)
C11 N4 C8 122.5(3)
C9 N4 C8 125.5(3)
C11 N5 C10 112.3(3)
C11 N5 C12 121.8(3)
C10 N5 C12 125.9(3)
N1 C1 N2 102.6(3)
N1 C1 Ca1 141.3(2)
N2 C1 Ca1 115.8(2)
C3 C2 N1 107.0(3)
C3 C2 H2A 126.5
N1 C2 H2A 126.5
C2 C3 N2 106.2(3)
C2 C3 H3A 126.9
N2 C3 H3A 126.9
N3 C4 C5 123.6(3)
N3 C4 N2 115.0(3)
C5 C4 N2 121.4(3)
C6 C5 C4 117.2(3)
C6 C5 H5A 121.4
C4 C5 H5A 121.4
C7 C6 C5 120.6(3)
C7 C6 H6A 119.7
C5 C6 H6A 119.7
C6 C7 C8 117.4(3)
C6 C7 H7A 121.3
C8 C7 H7A 121.3
N3 C8 C7 123.7(3)
N3 C8 N4 114.7(3)
C7 C8 N4 121.6(3)
C10 C9 N4 106.0(3)
C10 C9 H9A 127.0
N4 C9 H9A 127.0
C9 C10 N5 106.8(3)
C9 C10 H10A 126.6
N5 C10 H10A 126.6
N5 C11 N4 102.9(3)
N5 C11 Ca1 140.4(2)
N4 C11 Ca1 115.0(2)
C17 C12 C13 122.1(3)
C17 C12 N5 119.1(3)
C13 C12 N5 118.7(3)
C14 C13 C12 117.9(3)
C14 C13 C18 121.0(3)
C12 C13 C18 121.1(3)
C13 C14 C15 121.8(3)
C13 C14 H14A 119.1
C15 C14 H14A 119.1
C16 C15 C14 118.5(3)
C16 C15 C19 120.9(4)
C14 C15 C19 120.6(4)
C15 C16 C17 122.0(3)
C15 C16 H16A 119.0
C17 C16 H16A 119.0
C12 C17 C16 117.6(3)
C12 C17 C20 121.2(3)
C16 C17 C20 121.2(3)
C13 C18 H18A 109.5
C13 C18 H18B 109.5
H18A C18 H18B 109.5
C13 C18 H18C 109.5
H18A C18 H18C 109.5
H18B C18 H18C 109.5
C15 C19 H19A 109.5
C15 C19 H19B 109.5
H19A C19 H19B 109.5
C15 C19 H19C 109.5
H19A C19 H19C 109.5
H19B C19 H19C 109.5
C17 C20 H20A 109.5
C17 C20 H20B 109.5
H20A C20 H20B 109.5
C17 C20 H20C 109.5
H20A C20 H20C 109.5
H20B C20 H20C 109.5
C26 C21 C22 122.4(3)
C26 C21 N1 119.2(3)
C22 C21 N1 118.4(3)
C23 C22 C21 117.4(3)
C23 C22 C27 121.2(3)
C21 C22 C27 121.4(3)
C24 C23 C22 122.2(3)
C24 C23 H23A 118.9
C22 C23 H23A 118.9
C25 C24 C23 118.1(3)
C25 C24 C28 120.9(3)
C23 C24 C28 121.0(3)
C24 C25 C26 122.4(3)
C24 C25 H25A 118.8
C26 C25 H25A 118.8
C25 C26 C21 117.5(3)
C25 C26 C29 120.2(3)
C21 C26 C29 122.2(3)
C22 C27 H27A 109.5
C22 C27 H27B 109.5
H27A C27 H27B 109.5
C22 C27 H27C 109.5
H27A C27 H27C 109.5
H27B C27 H27C 109.5
C24 C28 H28A 109.5
C24 C28 H28B 109.5
H28A C28 H28B 109.5
C24 C28 H28C 109.5
H28A C28 H28C 109.5
H28B C28 H28C 109.5
C26 C29 H29A 109.5
C26 C29 H29B 109.5
H29A C29 H29B 109.5
C26 C29 H29C 109.5
H29A C29 H29C 109.5
H29B C29 H29C 109.5
O1 C30 C31 104.9(3)
O1 C30 H30A 110.8
C31 C30 H30A 110.8
O1 C30 H30B 110.8
C31 C30 H30B 110.8
H30A C30 H30B 108.8
C30 C31 C32 102.9(3)
C30 C31 H31A 111.2
C32 C31 H31A 111.2
C30 C31 H31B 111.2
C32 C31 H31B 111.2
H31A C31 H31B 109.1
C33 C32 C31 105.0(3)
C33 C32 H32A 110.7
C31 C32 H32A 110.7
C33 C32 H32B 110.7
C31 C32 H32B 110.7
H32A C32 H32B 108.8
O1 C33 C32 106.9(3)
O1 C33 H33A 110.3
C32 C33 H33A 110.3
O1 C33 H33B 110.3
C32 C33 H33B 110.3
H33A C33 H33B 108.6

loop_
_geom_bond_atom_site_label_1
_geom_bond_atom_site_label_2
_geom_bond_distance
Ca1 O1 2.349(2)
Ca1 C1 2.525(3)
Ca1 N3 2.527(3)
Ca1 C11 2.537(3)
Ca1 I1 3.0480(7)
Ca1 I2 3.0580(7)
O1 C33 1.444(4)
O1 C30 1.444(4)
N1 C1 1.353(4)
N1 C2 1.388(4)
N1 C21 1.443(4)
N2 C1 1.385(4)
N2 C3 1.400(4)
N2 C4 1.419(4)
N3 C4 1.334(4)
N3 C8 1.343(4)
N4 C11 1.374(4)
N4 C9 1.398(4)
N4 C8 1.421(4)
N5 C11 1.353(4)
N5 C10 1.397(4)
N5 C12 1.437(4)
C2 C3 1.341(5)
C2 H2A 0.9500
C3 H3A 0.9500
C4 C5 1.391(4)
C5 C6 1.386(5)
C5 H5A 0.9500
C6 C7 1.381(5)
C6 H6A 0.9500
C7 C8 1.382(5)
C7 H7A 0.9500
C9 C10 1.344(5)
C9 H9A 0.9500
C10 H10A 0.9500
C12 C17 1.394(5)
C12 C13 1.401(5)
C13 C14 1.388(5)
C13 C18 1.507(5)
C14 C15 1.394(6)
C14 H14A 0.9500
C15 C16 1.387(6)
C15 C19 1.507(5)
C16 C17 1.399(5)
C16 H16A 0.9500
C17 C20 1.510(5)
C18 H18A 0.9800
C18 H18B 0.9800
C18 H18C 0.9800
C19 H19A 0.9800
C19 H19B 0.9800
C19 H19C 0.9800
C20 H20A 0.9800
C20 H20B 0.9800
C20 H20C 0.9800
C21 C26 1.394(5)
C21 C22 1.397(4)
C22 C23 1.395(5)
C22 C27 1.502(5)
C23 C24 1.393(5)
C23 H23A 0.9500
C24 C25 1.386(5)
C24 C28 1.502(5)
C25 C26 1.393(5)
C25 H25A 0.9500
C26 C29 1.509(5)
C27 H27A 0.9800
C27 H27B 0.9800
C27 H27C 0.9800
C28 H28A 0.9800
C28 H28B 0.9800
C28 H28C 0.9800
C29 H29A 0.9800
C29 H29B 0.9800
C29 H29C 0.9800
C30 C31 1.508(5)
C30 H30A 0.9900
C30 H30B 0.9900
C31 C32 1.539(5)
C31 H31A 0.9900
C31 H31B 0.9900
C32 C33 1.519(5)
C32 H32A 0.9900
C32 H32B 0.9900
C33 H33A 0.9900
C33 H33B 0.9900
